data_1555068
loop_
_publ_author_name
'Zerov, Aleksey V.'
'Bulova, Anastasia A.'
'Khoroshilova, Olesya V.'
'Vasilyev, Aleksander V.'

_publ_section_title
;
 TfOH-promoted transformation of TMS-ethers of diarylsubstituted CF3-allyl
 alcohols with arenes into CF3-indanes
;
_journal_issue 18
_journal_name_full 'Organic Chemistry Frontiers'
_journal_page_first 3264
_journal_paper_doi 10.1039/C9QO00822E
_journal_volume 6
_journal_year 2019
_chemical_formula_moiety 'C24 H21 F3'
_chemical_formula_sum 'C24 H21 F3'
_chemical_formula_weight 366.41
_space_group_crystal_system triclinic
_space_group_IT_number 2
_space_group_name_Hall '-P 1'
_space_group_name_H-M_alt 'P -1'
_atom_sites_solution_hydrogens geom
_atom_sites_solution_primary dual
_audit_creation_date 2018-10-09
_audit_creation_method
;
Olex2 1.2
(compiled 2018.05.29 svn.r3508 for OlexSys, GUI svn.r5506)
;
_audit_update_record
;
2018-10-24 deposited with the CCDC.	2019-08-05 downloaded from the CCDC.
;
_cell_angle_alpha 70.184(2)
_cell_angle_beta 86.437(2)
_cell_angle_gamma 76.947(2)
_cell_formula_units_Z 2
_cell_length_a 8.9463(3)
_cell_length_b 10.2875(3)
_cell_length_c 11.0964(3)
_cell_measurement_reflns_used 8382
_cell_measurement_temperature 100(2)
_cell_measurement_theta_max 71.3960
_cell_measurement_theta_min 4.1860
_cell_volume 935.84(5)
_computing_cell_refinement 'CrysAlisPro 1.171.39.35a (Rigaku OD, 2017)'
_computing_data_collection 'CrysAlisPro 1.171.39.35a (Rigaku OD, 2017)'
_computing_data_reduction 'CrysAlisPro 1.171.39.35a (Rigaku OD, 2017)'
_computing_molecular_graphics 'Olex2 (Dolomanov et al., 2009)'
_computing_publication_material 'Olex2 (Dolomanov et al., 2009)'
_computing_structure_refinement 'ShelXL (Sheldrick, 2015)'
_computing_structure_solution 'ShelXT (Sheldrick, 2015)'
_diffrn_ambient_environment N~2~
_diffrn_ambient_temperature 100(2)
_diffrn_detector 'CCD plate'
_diffrn_detector_type HyPix3000
_diffrn_measured_fraction_theta_full 1.000
_diffrn_measured_fraction_theta_max 0.994
_diffrn_measurement_details
;
List of Runs (angles in degrees, time in seconds):

  # Type    Start    End  Width  t~exp~   \w     \q     \k     \f   Frames
#--------------------------------------------------------------------------
  1  \w    -17.00  28.00   0.50    0.23    --   41.22 -99.00-107.00   90
  2  \w     36.00  69.00   0.50    0.23    --   41.22 -99.00-107.00   66
  3  \w     75.00 109.00   0.50    0.93    --  101.00 -99.00-107.00   68
  4  \w    110.00 153.00   0.50    0.93    --  101.00  99.00  -1.00   86
  5  \w    -22.00  13.00   0.50    0.23    --  -41.22  77.00 -30.00   70
  6  \w   -108.00 -36.00   0.50    0.23    --  -41.22 -21.00 -90.00  144
  7  \w     -8.00  18.00   0.50    0.23    --  -41.22  99.00  -1.00   52
  8  \w    -69.00 -26.00   0.50    0.23    --  -41.22 -11.00-180.00   86
  9  \w    -40.00 -14.00   0.50    0.23    --  -41.22  21.00-120.00   52
 10  \w    -88.00 -62.00   0.50    0.23    --  -41.22 138.00  90.00   52
 11  \w    -64.00 -18.00   0.50    0.23    --  -41.22 138.00   0.00   92
 12  \w    -91.00 -66.00   0.50    0.23    --  -41.22 138.00   0.00   50
 13  \w    -53.00 -20.00   0.50    0.23    --  -41.22 138.00  90.00   66
 14  \w    -46.00 -19.00   0.50    0.23    --  -41.22  65.00-120.00   54
 15  \w     -7.00  28.00   0.50    0.23    --  -41.22  21.00-120.00   70
 16  \w   -115.00 -73.00   0.50    0.23    --  -41.22 -11.00-180.00   84
 17  \w    -61.00 -36.00   0.50    0.23    --  -41.22  77.00 -30.00   50
 18  \w    -16.00  14.00   0.50    0.23    --   41.22 -77.00  60.00   60
 19  \w    -19.00  11.00   0.50    0.23    --   41.22 -65.00 120.00   60
 20  \w     42.00  67.00   0.50    0.23    --   41.22 -77.00  60.00   50
 21  \w    -13.00  55.00   0.50    0.23    --   41.22 -54.00 -60.00  136
 22  \w     74.00 100.00   0.50    0.23    --   41.22  65.00 -90.00   52
 23  \w     25.00  65.00   0.50    0.23    --   41.22  65.00 -90.00   80
 24  \w     16.00  48.00   0.50    0.23    --   41.22 -65.00 120.00   64
 25  \w     53.00 121.00   0.50    0.93    --  101.00 -77.00 -90.00  136
 26  \w     92.00 156.00   0.50    0.93    --  101.00  42.00-150.00  128
 27  \w     38.00  66.00   0.50    0.93    --  101.00 -59.00 150.00   56
 28  \w     86.00 156.00   0.50    0.93    --  101.00  50.00  60.00  140
 29  \w     89.00 126.00   0.50    0.93    --  101.00 -87.00 -60.00   74
 30  \w     47.00 124.00   0.50    0.93    --  101.00-133.00  90.00  154
 31  \w     83.00 125.00   0.50    0.93    --  101.00 111.00 -30.00   84
 32  \w    132.00 157.00   0.50    0.93    --  101.00 111.00 -30.00   50
 33  \w     58.00  84.00   0.50    0.93    --  101.00-133.00 150.00   52
 34  \w     76.00 110.00   0.50    0.93    --  101.00 -25.00 -90.00   68
 35  \w     61.00 116.00   0.50    0.93    --  101.00 -59.00  30.00  110
 36  \w     50.00 118.00   0.50    0.93    --  101.00 -59.00 -90.00  136
 37  \w     37.00 127.00   0.50    0.93    --  101.00 -87.00  60.00  180
 38  \w     81.00 110.00   0.50    0.93    --  101.00 -33.00-120.00   58
 39  \w     41.00  67.00   0.50    0.93    --  101.00 -33.00-120.00   52
 40  \w     95.00 147.00   0.50    0.93    --  101.00 111.00-120.00  104
 41  \w    112.00 145.00   0.50    0.93    --  101.00  68.00 150.00   66
 42  \w    106.00 151.00   0.50    0.93    --  101.00 111.00-150.00   90
 43  \w     75.00 113.00   0.50    0.93    --  101.00-111.00 150.00   76
 44  \w     94.00 130.00   0.50    0.93    --  101.00 -93.00-180.00   72
 45  \w    132.00 157.00   0.50    0.93    --  101.00  59.00-120.00   50
 46  \w    101.00 127.00   0.50    0.93    --  101.00  59.00-120.00   52
 47  \w     63.00  88.00   0.50    0.93    --  101.00 -93.00-180.00   50
 48  \w     81.00 106.00   0.50    0.93    --  101.00  68.00 150.00   50
 49  \w     92.00 156.00   0.50    0.93    --  101.00  93.00  30.00  128
 50  \w     34.00  69.00   0.50    0.93    --  101.00 -25.00 -90.00   70
 51  \w     97.00 149.00   0.50    0.93    --  101.00  68.00 120.00  104
 52  \w     45.00 115.00   0.50    0.93    --  101.00-111.00-120.00  140
 53  \w     34.00  59.00   0.50    0.93    --  101.00 -93.00-180.00   50
 54  \w     91.00 116.00   0.50    0.93    --  101.00-133.00 150.00   50
 55  \w     82.00 120.00   0.50    0.93    --  101.00 -59.00 150.00   76
 56  \w     95.00 121.00   0.50    0.93    --  101.00  42.00-180.00   52
 57  \w    100.00 125.00   0.50    0.93    --  101.00  42.00 -30.00   50
 58  \w     78.00 153.00   0.50    0.93    --  101.00  77.00 -90.00  150
 59  \w    107.00 133.00   0.50    0.93    --  101.00  99.00  -1.00   52
 60  \w    -35.00   0.00   0.50    0.23    --    4.00 109.00-136.05   70
 61  \w    -17.00   9.00   0.50    0.23    --   20.00 106.00 -13.24   52
 62  \w    -43.00 -18.00   0.50    0.23    --   24.00 153.00  58.15   50
 63  \w     -2.00  23.00   0.50    0.23    --   28.00  92.00-110.77   50
 64  \w      3.00  28.00   0.50    0.23    --   32.00  89.00   7.52   50
 65  \w      3.00  28.00   0.50    0.23    --   32.00  90.00 -49.88   50
 66  \w      9.00  34.00   0.50    0.23    --   36.00  84.00-179.91   50
 67  \w     15.00  40.00   0.50    0.23    --   40.00  80.00 -13.19   50
 68  \w     15.00  40.00   0.50    0.23    --   40.00  81.00 -76.75   50
 69  \w     19.00  44.00   0.50    0.23    --   44.00  81.00-159.25   50
 70  \w     19.00  44.00   0.50    0.23    --   44.00  79.00 -41.99   50
 71  \w     18.00  43.00   0.50    0.23    --   44.00  82.00 127.84   50
 72  \w     19.00  44.00   0.50    0.23    --   44.00  80.00 160.01   50
 73  \w     19.00  44.00   0.50    0.23    --   44.00  79.00 108.72   50
 74  \w     18.00  43.00   0.50    0.23    --   44.00  82.00  68.70   50
 75  \w     19.00  44.00   0.50    0.23    --   44.00  79.00  32.25   50
 76  \w     23.00  49.00   0.50    0.23    --   48.00  76.00 -99.05   52
 77  \w     35.00  61.00   0.50    0.23    --   52.00  64.00 -81.33   52
 78  \w     27.00  54.00   0.50    0.23    --   52.00  77.00 158.71   54
 79  \w     29.00  55.00   0.50    0.23    --   52.00  73.00  15.97   52
 80  \w     75.00 101.00   0.50    0.23    --   52.00  77.00 158.71   52
 81  \w     57.00  84.00   0.50    0.23    --   52.00  73.00  15.97   54
 82  \w     37.00  63.00   0.50    0.23    --   52.00  72.00 118.44   52
 83  \w     27.00  53.00   0.50    0.23    --   52.00  76.00 -18.11   52
 84  \w     29.00  55.00   0.50    0.23    --   52.00  76.00-152.86   52
 85  \w     31.00  61.00   0.50    0.23    --   56.00  76.00  65.51   60
 86  \w     46.00  86.00   0.50    0.23    --   60.00  62.00 161.37   80
 87  \w     39.00  69.00   0.50    0.23    --   64.00  77.00-145.35   60
 88  \w     42.00  68.00   0.50    0.23    --   64.00  74.00 -66.43   52
 89  \w     40.00  92.00   0.50    0.23    --   64.00  76.00  27.22  104
 90  \w     47.00  73.00   0.50    0.23    --   64.00  58.00 150.53   52
 91  \w     52.00  99.00   0.50    0.23    --   68.00  66.00 111.94   94
 92  \w     50.00  83.00   0.50    0.23    --   68.00  62.00 102.39   66
 93  \w     50.00  75.00   0.50    0.93    --   72.00  70.00-119.56   50
 94  \w     53.00 112.00   0.50    0.93    --   76.00  74.00 -15.64  118
 95  \w     59.00  86.00   0.50    0.93    --   76.00  61.00 -30.36   54
 96  \w    105.00 138.00   0.50    0.93    --   76.00  77.00  51.52   66
 97  \w     52.00 101.00   0.50    0.93    --   76.00  77.00  51.52   98
 98  \w     57.00  83.00   0.50    0.93    --   80.00  73.00 -67.68   52
 99  \w     64.00 115.00   0.50    0.93    --   84.00  67.00-104.32  102
100  \w     70.00  96.00   0.50    0.93    --   88.00  62.00 -89.70   52
101  \w     73.00  99.00   0.50    0.93    --   96.00  73.00 -68.93   52
102  \w    109.00 157.00   0.50    0.93    --  101.00 111.00 -90.00   96
103  \w     84.00 119.00   0.50    0.93    --  101.00  59.00  30.00   70
104  \w     83.00 136.00   0.50    0.93    --  101.00  59.00-180.00  106
105  \w    122.00 148.00   0.50    0.93    --  101.00  68.00   0.00   52
106  \w     72.00  98.00   0.50    0.93    --  101.00 -33.00  30.00   52
107  \w     36.00  62.00   0.50    0.93    --  101.00 -33.00  30.00   52
108  \w     81.00 110.00   0.50    0.93    --  101.00  68.00   0.00   58
109  \w     76.00 102.00   0.50    0.93    --  101.00  77.00 120.00   52
110  \w     78.00 105.00   0.50    0.93    --  101.00  77.00   0.00   54
111  \w     76.00 140.00   0.50    0.93    --  101.00  77.00 -30.00  128
112  \w     66.00 110.00   0.50    0.93    --  101.00 -33.00 -60.00   88
113  \w     77.00 123.00   0.50    0.93    --  101.00  77.00  84.38   92
114  \w    115.00 141.00   0.50    0.93    --  101.00  77.00 150.00   52
115  \w     77.00 102.00   0.50    0.93    --  101.00  77.00 150.00   50
116  \w    132.00 157.00   0.50    0.93    --  101.00  77.00  60.00   50
117  \w     78.00 103.00   0.50    0.93    --  101.00 -42.00-180.00   50
118  \w     77.00 127.00   0.50    0.93    --  101.00  77.00  60.00  100
119  \w    120.00 156.00   0.50    0.93    --  101.00  77.00 -60.00   72
120  \w    124.00 155.00   0.50    0.93    --  101.00  59.00  30.00   62
121  \w     71.00 107.00   0.50    0.93    --  101.00 -25.00  90.00   72
122  \w     77.00 151.00   0.50    0.93    --  101.00  77.00  90.00  148
123  \w     85.00 121.00   0.50    0.93    --  101.00  59.00 -90.00   72
124  \w    123.00 150.00   0.50    0.93    --  101.00  77.00-150.00   54
125  \w    132.00 157.00   0.50    0.93    --  101.00  77.00  30.00   50
126  \w     76.00 117.00   0.50    0.93    --  101.00  77.00-150.00   82
127  \w     78.00 105.00   0.50    0.93    --  101.00  77.00 -60.00   54
128  \w    124.00 150.00   0.50    0.93    --  101.00  77.00-180.00   52
129  \w     76.00 102.00   0.50    0.93    --  101.00  77.00  30.00   52
130  \w     76.00 102.00   0.50    0.93    --  101.00  77.00-180.00   52
;
_diffrn_measurement_device 'four-circle diffractometer'
_diffrn_measurement_device_type 'SuperNova, Single source at offset/far, HyPix3000'
_diffrn_measurement_method '\w scans'
_diffrn_orient_matrix_type 'CrysAlisPro convention (1999,Acta A55,543-557)'
_diffrn_orient_matrix_UB_11 -0.0611597000
_diffrn_orient_matrix_UB_12 -0.1308664000
_diffrn_orient_matrix_UB_13 0.0812643000
_diffrn_orient_matrix_UB_21 -0.0996670000
_diffrn_orient_matrix_UB_22 0.0155631000
_diffrn_orient_matrix_UB_23 -0.1144994000
_diffrn_orient_matrix_UB_31 0.1325935000
_diffrn_orient_matrix_UB_32 -0.0960935000
_diffrn_orient_matrix_UB_33 -0.0454875000
_diffrn_radiation_monochromator mirror
_diffrn_radiation_probe x-ray
_diffrn_radiation_type CuK\a
_diffrn_radiation_wavelength 1.54184
_diffrn_reflns_av_R_equivalents 0.0348
_diffrn_reflns_av_unetI/netI 0.0230
_diffrn_reflns_Laue_measured_fraction_full 1.000
_diffrn_reflns_Laue_measured_fraction_max 0.994
_diffrn_reflns_limit_h_max 10
_diffrn_reflns_limit_h_min -10
_diffrn_reflns_limit_k_max 12
_diffrn_reflns_limit_k_min -12
_diffrn_reflns_limit_l_max 13
_diffrn_reflns_limit_l_min -13
_diffrn_reflns_number 17525
_diffrn_reflns_point_group_measured_fraction_full 1.000
_diffrn_reflns_point_group_measured_fraction_max 0.994
_diffrn_reflns_theta_full 67.684
_diffrn_reflns_theta_max 72.028
_diffrn_reflns_theta_min 4.236
_diffrn_source 'micro-focus sealed X-ray tube'
_diffrn_source_type 'SuperNova (Cu) X-ray Source'
_exptl_absorpt_coefficient_mu 0.783
_exptl_absorpt_correction_T_max 1.00000
_exptl_absorpt_correction_T_min 0.92515
_exptl_absorpt_correction_type multi-scan
_exptl_absorpt_process_details
;
CrysAlisPro 1.171.39.35a (Rigaku Oxford Diffraction, 2017)
Empirical absorption correction using spherical harmonics,
 implemented in SCALE3 ABSPACK scaling algorithm.
;
_exptl_crystal_colour colourless
_exptl_crystal_colour_primary colourless
_exptl_crystal_density_diffrn 1.300
_exptl_crystal_description prism
_exptl_crystal_F_000 384
_exptl_crystal_size_max 0.34
_exptl_crystal_size_mid 0.26
_exptl_crystal_size_min 0.15
_refine_diff_density_max 0.754
_refine_diff_density_min -0.249
_refine_diff_density_rms 0.043
_refine_ls_extinction_method none
_refine_ls_goodness_of_fit_ref 1.072
_refine_ls_hydrogen_treatment constr
_refine_ls_matrix_type full
_refine_ls_number_parameters 246
_refine_ls_number_reflns 3653
_refine_ls_number_restraints 0
_refine_ls_restrained_S_all 1.072
_refine_ls_R_factor_all 0.0536
_refine_ls_R_factor_gt 0.0464
_refine_ls_shift/su_max 0.000
_refine_ls_shift/su_mean 0.000
_refine_ls_structure_factor_coef Fsqd
_refine_ls_weighting_details 'w=1/[\s^2^(Fo^2^)+(0.0700P)^2^+0.3791P] where P=(Fo^2^+2Fc^2^)/3'
_refine_ls_weighting_scheme calc
_refine_ls_wR_factor_gt 0.1316
_refine_ls_wR_factor_ref 0.1375
_reflns_Friedel_coverage 0.000
_reflns_number_gt 3123
_reflns_number_total 3653
_reflns_threshold_expression 'I > 2\s(I)'
_cod_data_source_file c9qo00822e2.cif
_cod_data_source_block 7072-9926_b-9a
_cod_database_code 1555068
_shelx_shelxl_version_number 2014/7
_shelx_space_group_comment
;
The symmetry employed for this shelxl refinement is uniquely defined
by the following loop, which should always be used as a source of
symmetry information in preference to the above space-group names.
They are only intended as comments.
;
_shelx_estimated_absorpt_t_max 0.892
_shelx_estimated_absorpt_t_min 0.777
_reflns_odcompleteness_completeness 99.94
_reflns_odcompleteness_iscentric 1
_reflns_odcompleteness_theta 70.93
_olex2_refinement_description
;
1. Fixed Uiso
 At 1.2 times of:
  All C(H) groups, All C(H,H) groups
 At 1.5 times of:
  All C(H,H,H) groups
2.a Ternary CH refined with riding coordinates:
 C3(H3)
2.b Secondary CH2 refined with riding coordinates:
 C2(H2A,H2B)
2.c Aromatic/amide H refined with riding coordinates:
 C9(H9), C6(H6), C23(H23), C11(H11), C19(H19), C22(H22), C21(H21), C12(H12),
 C15(H15), C20(H20), C13(H13), C14(H14)
2.d Idealised Me refined as rotating group:
 C17(H17A,H17B,H17C), C16(H16A,H16B,H16C)
;
_olex2_submission_special_instructions 'No special instructions were received'
_oxdiff_exptl_absorpt_empirical_details
;
Empirical correction (ABSPACK) includes:
- Absorption correction using spherical harmonics
- Frame scaling
;
_oxdiff_exptl_absorpt_empirical_full_max 4.384
_oxdiff_exptl_absorpt_empirical_full_min 0.814

loop_
_space_group_symop_operation_xyz
'x, y, z'
'-x, -y, -z'

loop_
_atom_site_label
_atom_site_type_symbol
_atom_site_fract_x
_atom_site_fract_y
_atom_site_fract_z
_atom_site_U_iso_or_equiv
_atom_site_adp_type
_atom_site_occupancy
_atom_site_site_symmetry_order
_atom_site_calc_flag
_atom_site_refinement_flags_posn
F3 F 0.96602(13) 0.14101(11) 0.32421(11) 0.0447(3) Uani 1 1 d .
F1 F 0.84426(13) 0.24451(11) 0.14320(9) 0.0428(3) Uani 1 1 d .
F2 F 0.80636(14) 0.04269(10) 0.26820(10) 0.0436(3) Uani 1 1 d .
C4 C 0.70444(18) 0.36987(16) 0.47736(15) 0.0292(3) Uani 1 1 d .
C5 C 0.74720(19) 0.36737(16) 0.35558(15) 0.0290(3) Uani 1 1 d .
C9 C 0.73345(19) 0.47530(16) 0.51937(15) 0.0310(4) Uani 1 1 d .
H9 H 0.7034 0.4768 0.6026 0.037 Uiso 1 1 calc R
C18 C 0.65596(19) 0.18760(16) 0.69085(15) 0.0291(3) Uani 1 1 d .
C3 C 0.6257(2) 0.24965(17) 0.54726(15) 0.0310(4) Uani 1 1 d .
H3 H 0.5125 0.2855 0.5321 0.037 Uiso 1 1 calc R
C8 C 0.8065(2) 0.57850(17) 0.43926(16) 0.0330(4) Uani 1 1 d .
C1 C 0.7005(2) 0.24345(17) 0.33254(15) 0.0310(4) Uani 1 1 d .
C6 C 0.8196(2) 0.46959(17) 0.27431(16) 0.0322(4) Uani 1 1 d .
H6 H 0.8482 0.4678 0.1909 0.039 Uiso 1 1 calc R
C10 C 0.5483(2) 0.28811(18) 0.25574(15) 0.0332(4) Uani 1 1 d .
C23 C 0.8023(2) 0.12033(18) 0.74028(17) 0.0350(4) Uani 1 1 d .
H23 H 0.8852 0.1111 0.6838 0.042 Uiso 1 1 calc R
C2 C 0.6834(2) 0.14616(17) 0.47268(15) 0.0342(4) Uani 1 1 d .
H2A H 0.6084 0.0873 0.4766 0.041 Uiso 1 1 calc R
H2B H 0.7832 0.0832 0.5079 0.041 Uiso 1 1 calc R
C24 C 0.8288(2) 0.16874(18) 0.26693(16) 0.0363(4) Uani 1 1 d .
C7 C 0.8501(2) 0.57551(17) 0.31604(16) 0.0339(4) Uani 1 1 d .
C11 C 0.4702(2) 0.1862(2) 0.25182(17) 0.0389(4) Uani 1 1 d .
H11 H 0.5133 0.0887 0.2940 0.047 Uiso 1 1 calc R
C19 C 0.5372(2) 0.20201(19) 0.77488(17) 0.0390(4) Uani 1 1 d .
H19 H 0.4362 0.2480 0.7422 0.047 Uiso 1 1 calc R
C22 C 0.8289(2) 0.0662(2) 0.87190(17) 0.0415(4) Uani 1 1 d .
H22 H 0.9293 0.0183 0.9048 0.050 Uiso 1 1 calc R
C17 C 0.8351(2) 0.69323(19) 0.48568(19) 0.0414(4) Uani 1 1 d .
H17A H 0.7777 0.7856 0.4312 0.062 Uiso 1 1 calc GR
H17B H 0.9450 0.6927 0.4815 0.062 Uiso 1 1 calc GR
H17C H 0.8012 0.6758 0.5744 0.062 Uiso 1 1 calc GR
C21 C 0.7105(3) 0.0814(2) 0.95484(17) 0.0446(5) Uani 1 1 d .
H21 H 0.7294 0.0450 1.0447 0.054 Uiso 1 1 calc R
C12 C 0.3304(2) 0.2256(2) 0.18694(18) 0.0462(5) Uani 1 1 d .
H12 H 0.2789 0.1552 0.1844 0.055 Uiso 1 1 calc R
C15 C 0.4816(2) 0.4311(2) 0.19310(17) 0.0418(4) Uani 1 1 d .
H15 H 0.5330 0.5019 0.1946 0.050 Uiso 1 1 calc R
C20 C 0.5640(3) 0.1499(2) 0.90679(19) 0.0469(5) Uani 1 1 d .
H20 H 0.4820 0.1614 0.9635 0.056 Uiso 1 1 calc R
C13 C 0.2661(2) 0.3678(3) 0.12580(19) 0.0512(5) Uani 1 1 d .
H13 H 0.1703 0.3946 0.0818 0.061 Uiso 1 1 calc R
C16 C 0.9276(3) 0.6859(2) 0.22832(19) 0.0468(5) Uani 1 1 d .
H16A H 0.8634 0.7801 0.2171 0.070 Uiso 1 1 calc GR
H16B H 0.9430 0.6719 0.1450 0.070 Uiso 1 1 calc GR
H16C H 1.0272 0.6779 0.2655 0.070 Uiso 1 1 calc GR
C14 C 0.3411(2) 0.4709(2) 0.12870(19) 0.0506(5) Uani 1 1 d .
H14 H 0.2969 0.5682 0.0869 0.061 Uiso 1 1 calc R

loop_
_atom_site_aniso_label
_atom_site_aniso_U_11
_atom_site_aniso_U_22
_atom_site_aniso_U_33
_atom_site_aniso_U_23
_atom_site_aniso_U_13
_atom_site_aniso_U_12
F3 0.0451(6) 0.0419(6) 0.0469(6) -0.0195(5) -0.0072(5) 0.0004(5)
F1 0.0581(7) 0.0380(6) 0.0310(5) -0.0117(4) 0.0040(5) -0.0084(5)
F2 0.0652(7) 0.0288(5) 0.0386(6) -0.0144(4) -0.0040(5) -0.0077(5)
C4 0.0322(8) 0.0238(7) 0.0282(8) -0.0064(6) -0.0059(6) -0.0013(6)
C5 0.0326(8) 0.0247(7) 0.0284(8) -0.0079(6) -0.0065(6) -0.0033(6)
C9 0.0349(9) 0.0271(8) 0.0293(8) -0.0101(6) -0.0058(6) -0.0006(6)
C18 0.0382(9) 0.0224(7) 0.0267(8) -0.0072(6) -0.0021(6) -0.0077(6)
C3 0.0350(8) 0.0286(8) 0.0279(8) -0.0074(6) -0.0053(6) -0.0055(6)
C8 0.0353(9) 0.0250(8) 0.0366(9) -0.0094(7) -0.0099(7) -0.0012(6)
C1 0.0417(9) 0.0262(8) 0.0250(8) -0.0071(6) -0.0042(7) -0.0081(7)
C6 0.0369(9) 0.0290(8) 0.0285(8) -0.0067(6) -0.0045(7) -0.0058(7)
C10 0.0429(9) 0.0364(9) 0.0222(7) -0.0085(6) -0.0024(7) -0.0135(7)
C23 0.0384(9) 0.0344(9) 0.0324(9) -0.0099(7) -0.0047(7) -0.0086(7)
C2 0.0505(10) 0.0268(8) 0.0256(8) -0.0060(6) -0.0061(7) -0.0116(7)
C24 0.0490(10) 0.0289(8) 0.0306(8) -0.0094(7) -0.0056(7) -0.0067(7)
C7 0.0361(9) 0.0267(8) 0.0359(9) -0.0056(7) -0.0073(7) -0.0060(7)
C11 0.0498(11) 0.0425(10) 0.0311(8) -0.0162(7) 0.0014(7) -0.0180(8)
C19 0.0410(10) 0.0345(9) 0.0373(9) -0.0091(7) 0.0006(7) -0.0045(7)
C22 0.0491(11) 0.0392(10) 0.0360(9) -0.0082(8) -0.0125(8) -0.0124(8)
C17 0.0493(11) 0.0300(9) 0.0462(10) -0.0135(8) -0.0100(8) -0.0073(8)
C21 0.0723(14) 0.0393(10) 0.0248(8) -0.0072(7) -0.0070(8) -0.0206(9)
C12 0.0505(11) 0.0642(13) 0.0363(9) -0.0230(9) 0.0039(8) -0.0283(10)
C15 0.0467(11) 0.0409(10) 0.0349(9) -0.0041(8) -0.0094(8) -0.0142(8)
C20 0.0610(13) 0.0450(11) 0.0361(10) -0.0144(8) 0.0129(9) -0.0160(9)
C13 0.0457(11) 0.0754(15) 0.0355(10) -0.0153(10) -0.0065(8) -0.0226(10)
C16 0.0571(12) 0.0420(10) 0.0433(10) -0.0122(8) 0.0034(9) -0.0189(9)
C14 0.0492(12) 0.0538(12) 0.0403(10) -0.0028(9) -0.0131(9) -0.0106(9)

loop_
_atom_type_symbol
_atom_type_description
_atom_type_scat_dispersion_real
_atom_type_scat_dispersion_imag
_atom_type_scat_source
C C 0.0181 0.0091 'International Tables Vol C Tables 4.2.6.8 and 6.1.1.4'
H H 0.0000 0.0000 'International Tables Vol C Tables 4.2.6.8 and 6.1.1.4'
F F 0.0727 0.0534 'International Tables Vol C Tables 4.2.6.8 and 6.1.1.4'

loop_
_geom_angle_atom_site_label_1
_geom_angle_atom_site_label_2
_geom_angle_atom_site_label_3
_geom_angle
C5 C4 C9 120.32(15)
C5 C4 C3 110.88(14)
C9 C4 C3 128.79(15)
C4 C5 C1 109.99(14)
C4 C5 C6 120.41(15)
C6 C5 C1 129.59(15)
C4 C9 H9 120.0
C8 C9 C4 120.06(15)
C8 C9 H9 120.0
C23 C18 C3 121.09(15)
C23 C18 C19 118.80(15)
C19 C18 C3 120.08(15)
C4 C3 C18 114.84(13)
C4 C3 H3 108.3
C4 C3 C2 101.45(13)
C18 C3 H3 108.3
C18 C3 C2 115.21(13)
C2 C3 H3 108.3
C9 C8 C7 119.51(15)
C9 C8 C17 119.36(16)
C7 C8 C17 121.12(16)
C5 C1 C10 112.96(13)
C5 C1 C2 101.07(12)
C10 C1 C2 111.37(14)
C24 C1 C5 110.38(14)
C24 C1 C10 110.68(13)
C24 C1 C2 110.03(14)
C5 C6 H6 120.2
C5 C6 C7 119.67(16)
C7 C6 H6 120.2
C11 C10 C1 120.40(15)
C11 C10 C15 118.27(16)
C15 C10 C1 121.27(15)
C18 C23 H23 119.7
C18 C23 C22 120.51(18)
C22 C23 H23 119.7
C3 C2 C1 104.53(12)
C3 C2 H2A 110.8
C3 C2 H2B 110.8
C1 C2 H2A 110.8
C1 C2 H2B 110.8
H2A C2 H2B 108.9
F3 C24 F1 106.57(15)
F3 C24 F2 106.02(13)
F3 C24 C1 112.20(13)
F1 C24 F2 106.26(13)
F1 C24 C1 112.96(14)
F2 C24 C1 112.34(15)
C8 C7 C16 120.33(15)
C6 C7 C8 120.02(15)
C6 C7 C16 119.65(16)
C10 C11 H11 119.6
C12 C11 C10 120.86(18)
C12 C11 H11 119.6
C18 C19 H19 119.6
C18 C19 C20 120.77(18)
C20 C19 H19 119.6
C23 C22 H22 119.8
C21 C22 C23 120.40(18)
C21 C22 H22 119.8
C8 C17 H17A 109.5
C8 C17 H17B 109.5
C8 C17 H17C 109.5
H17A C17 H17B 109.5
H17A C17 H17C 109.5
H17B C17 H17C 109.5
C22 C21 H21 120.1
C22 C21 C20 119.73(17)
C20 C21 H21 120.1
C11 C12 H12 120.0
C13 C12 C11 119.97(18)
C13 C12 H12 120.0
C10 C15 H15 119.5
C14 C15 C10 120.97(18)
C14 C15 H15 119.5
C19 C20 H20 120.1
C21 C20 C19 119.77(18)
C21 C20 H20 120.1
C12 C13 H13 119.9
C14 C13 C12 120.23(18)
C14 C13 H13 119.9
C7 C16 H16A 109.5
C7 C16 H16B 109.5
C7 C16 H16C 109.5
H16A C16 H16B 109.5
H16A C16 H16C 109.5
H16B C16 H16C 109.5
C15 C14 H14 120.2
C13 C14 C15 119.7(2)
C13 C14 H14 120.2

loop_
_geom_bond_atom_site_label_1
_geom_bond_atom_site_label_2
_geom_bond_distance
F3 C24 1.345(2)
F1 C24 1.346(2)
F2 C24 1.3514(19)
C4 C5 1.389(2)
C4 C9 1.395(2)
C4 C3 1.517(2)
C5 C1 1.530(2)
C5 C6 1.389(2)
C9 H9 0.9500
C9 C8 1.395(2)
C18 C3 1.518(2)
C18 C23 1.384(2)
C18 C19 1.386(3)
C3 H3 1.0000
C3 C2 1.543(2)
C8 C7 1.407(3)
C8 C17 1.513(2)
C1 C10 1.545(2)
C1 C2 1.558(2)
C1 C24 1.521(3)
C6 H6 0.9500
C6 C7 1.403(2)
C10 C11 1.398(2)
C10 C15 1.402(3)
C23 H23 0.9500
C23 C22 1.390(2)
C2 H2A 0.9900
C2 H2B 0.9900
C7 C16 1.496(2)
C11 H11 0.9500
C11 C12 1.390(3)
C19 H19 0.9500
C19 C20 1.393(3)
C22 H22 0.9500
C22 C21 1.376(3)
C17 H17A 0.9800
C17 H17B 0.9800
C17 H17C 0.9800
C21 H21 0.9500
C21 C20 1.383(3)
C12 H12 0.9500
C12 C13 1.389(3)
C15 H15 0.9500
C15 C14 1.392(3)
C20 H20 0.9500
C13 H13 0.9500
C13 C14 1.387(3)
C16 H16A 0.9800
C16 H16B 0.9800
C16 H16C 0.9800
C14 H14 0.9500
